data_2229664
loop_
_publ_author_name
'Ketuly, Kamal Aziz'
'Hadi, A. Hamid A.'
'Ng, Seik Weng'
'Tiekink, Edward R. T.'

_publ_section_title
;
 3\b-Acetoxy-6-hydroxyiminocholestane
;
_journal_issue 4
_journal_name_full 'Acta Crystallographica Section E'
_journal_page_first o773
_journal_page_last o774
_journal_paper_doi 10.1107/S1600536811007306
_journal_volume 67
_journal_year 2011
_chemical_formula_iupac 'C29 H49 N O3'
_chemical_formula_moiety 'C29 H49 N O3'
_chemical_formula_sum 'C29 H49 N O3'
_chemical_formula_weight 459.69
_chemical_name_common
;
3\b-Acetoxy-6-hydroxyiminocholestane
;
_chemical_name_systematic
;
(3<i>S</i>,8<i>S</i>,9<i>S</i>,10<i>R</i>,13<i>R</i>,14<i>S</i>,17<i>R</i>)-
17-[(1<i>R</i>)-1,5-dimethylhexyl]-6-hydroxyimino-10,13-dimethyl-
2,3,4,7,8,9,10,11,12,13,14,15,16,17-tetradecahydro-1<i>H</i>-
cyclopenta[<i>a</i>]phenanthren-3-yl acetate
;
_space_group_IT_number 4
_symmetry_cell_setting monoclinic
_symmetry_space_group_name_Hall 'P 2yb'
_symmetry_space_group_name_H-M 'P 1 21 1'
_atom_sites_solution_hydrogens geom
_atom_sites_solution_primary direct
_atom_sites_solution_secondary difmap
_audit_creation_method SHELXL-97
_cell_angle_alpha 90
_cell_angle_beta 93.466(2)
_cell_angle_gamma 90
_cell_formula_units_Z 4
_cell_length_a 11.3934(13)
_cell_length_b 9.6588(11)
_cell_length_c 25.018(3)
_cell_measurement_reflns_used 2461
_cell_measurement_temperature 100(2)
_cell_measurement_theta_max 20.8
_cell_measurement_theta_min 2.3
_cell_volume 2748.1(6)
_computing_cell_refinement 'SAINT (Bruker, 2009)'
_computing_data_collection 'APEX2 (Bruker, 2009)'
_computing_data_reduction 'SAINT (Bruker, 2009)'
_computing_molecular_graphics
;
ORTEP-3 (Farrugia, 1997), DIAMOND (Brandenburg, 2006) and
Qmol (Gans & Shalloway, 2001)
;
_computing_publication_material 'publCIF (Westrip, 2010)'
_computing_structure_refinement 'SHELXL97 (Sheldrick, 2008)'
_computing_structure_solution 'SHELXS97 (Sheldrick, 2008)'
_diffrn_ambient_temperature 100(2)
_diffrn_measured_fraction_theta_full 0.999
_diffrn_measured_fraction_theta_max 0.999
_diffrn_measurement_device_type 'Bruker SMART APEX CCD'
_diffrn_measurement_method \w
_diffrn_radiation_monochromator graphite
_diffrn_radiation_source 'fine-focus sealed tube'
_diffrn_radiation_type MoK\a
_diffrn_radiation_wavelength 0.71073
_diffrn_reflns_av_R_equivalents 0.086
_diffrn_reflns_av_sigmaI/netI 0.086
_diffrn_reflns_limit_h_max 14
_diffrn_reflns_limit_h_min -14
_diffrn_reflns_limit_k_max 12
_diffrn_reflns_limit_k_min -11
_diffrn_reflns_limit_l_max 32
_diffrn_reflns_limit_l_min -32
_diffrn_reflns_number 26531
_diffrn_reflns_theta_full 27.5
_diffrn_reflns_theta_max 27.5
_diffrn_reflns_theta_min 2.0
_diffrn_standards_decay_% 0
_diffrn_standards_interval_count 0
_diffrn_standards_interval_time 0
_diffrn_standards_number 0
_exptl_absorpt_coefficient_mu 0.070
_exptl_absorpt_correction_T_max 0.862
_exptl_absorpt_correction_T_min 0.757
_exptl_absorpt_correction_type multi-scan
_exptl_absorpt_process_details '(SADABS; Sheldrick, 1996)'
_exptl_crystal_colour colourless
_exptl_crystal_density_diffrn 1.111
_exptl_crystal_density_method 'not measured'
_exptl_crystal_description plate
_exptl_crystal_F_000 1016
_exptl_crystal_size_max 0.35
_exptl_crystal_size_mid 0.30
_exptl_crystal_size_min 0.03
_refine_diff_density_max 0.24
_refine_diff_density_min -0.23
_refine_ls_abs_structure_details nd
_refine_ls_extinction_method none
_refine_ls_goodness_of_fit_ref 0.99
_refine_ls_hydrogen_treatment mixed
_refine_ls_matrix_type full
_refine_ls_number_parameters 615
_refine_ls_number_reflns 6690
_refine_ls_number_restraints 1
_refine_ls_restrained_S_all 0.99
_refine_ls_R_factor_all 0.092
_refine_ls_R_factor_gt 0.050
_refine_ls_shift/su_max_lt 0.001
_refine_ls_shift/su_mean 0.000
_refine_ls_structure_factor_coef Fsqd
_refine_ls_weighting_details 'calc w=1/[\s^2^(Fo^2^)+(0.0489P)^2^] where P=(Fo^2^+2Fc^2^)/3'
_refine_ls_weighting_scheme calc
_refine_ls_wR_factor_gt 0.096
_refine_ls_wR_factor_ref 0.114
_reflns_number_gt 4553
_reflns_number_total 6690
_reflns_threshold_expression I>2\s(I)
_cod_data_source_file hb5806.cif
_cod_data_source_block I
_cod_original_cell_volume 2748.1(5)
_cod_original_sg_symbol_H-M 'P 21'
_cod_database_code 2229664
_cod_database_fobs_code 2229664

loop_
_symmetry_equiv_pos_as_xyz
'x, y, z'
'-x, y+1/2, -z'

loop_
_atom_site_type_symbol
_atom_site_label
_atom_site_fract_x
_atom_site_fract_y
_atom_site_fract_z
_atom_site_U_iso_or_equiv
_atom_site_adp_type
_atom_site_calc_flag
_atom_site_refinement_flags
_atom_site_occupancy
_atom_site_disorder_assembly
_atom_site_disorder_group
O O1 0.84194(18) 0.5005(3) 0.55612(8) 0.0249(5) Uani d . 1 . .
O O2 1.37405(18) 0.6484(2) 0.51114(8) 0.0238(5) Uani d . 1 . .
O O3 1.4744(2) 0.8086(3) 0.46763(10) 0.0369(7) Uani d . 1 . .
O O4 1.08653(19) 0.4934(3) 0.62945(9) 0.0321(6) Uani d . 1 . .
O O5 0.55480(19) 0.3995(2) 0.69942(9) 0.0261(5) Uani d . 1 . .
O O6 0.5309(2) 0.6211(3) 0.67381(10) 0.0321(6) Uani d . 1 . .
N N1 0.9531(2) 0.5325(3) 0.53618(10) 0.0191(6) Uani d . 1 . .
N N2 0.9777(2) 0.4768(3) 0.65324(10) 0.0240(6) Uani d . 1 . .
C C1 0.9457(3) 0.5799(3) 0.48875(12) 0.0182(7) Uani d . 1 . .
C C2 1.0580(3) 0.6150(3) 0.46315(12) 0.0186(7) Uani d . 1 . .
H H2 1.0485 0.7120 0.4495 0.022 Uiso calc R 1 . .
C C3 1.1680(3) 0.6152(4) 0.50172(12) 0.0208(7) Uani d . 1 . .
H H3A 1.1554 0.6770 0.5324 0.025 Uiso calc R 1 . .
H H3B 1.1829 0.5206 0.5157 0.025 Uiso calc R 1 . .
C C4 1.2728(3) 0.6646(4) 0.47275(12) 0.0221(7) Uani d . 1 . .
H H4A 1.2627 0.7643 0.4627 0.027 Uiso calc R 1 . .
C C5 1.2916(3) 0.5790(4) 0.42338(12) 0.0230(8) Uani d . 1 . .
H H5A 1.3142 0.4837 0.4343 0.028 Uiso calc R 1 . .
H H5B 1.3569 0.6192 0.4041 0.028 Uiso calc R 1 . .
C C6 1.1800(3) 0.5736(4) 0.38548(12) 0.0230(7) Uani d . 1 . .
H H6A 1.1947 0.5122 0.3549 0.028 Uiso calc R 1 . .
H H6B 1.1637 0.6676 0.3711 0.028 Uiso calc R 1 . .
C C7 1.0709(3) 0.5212(3) 0.41278(11) 0.0177(7) Uani d . 1 . .
C C8 1.4698(3) 0.7243(4) 0.50283(14) 0.0261(8) Uani d . 1 . .
C C9 1.5689(3) 0.6876(4) 0.54238(14) 0.0322(9) Uani d . 1 . .
H H9A 1.6407 0.7351 0.5328 0.048 Uiso calc R 1 . .
H H9B 1.5817 0.5872 0.5419 0.048 Uiso calc R 1 . .
H H9C 1.5492 0.7163 0.5783 0.048 Uiso calc R 1 . .
C C10 1.0868(3) 0.3688(3) 0.42964(13) 0.0235(7) Uani d . 1 . .
H H10A 1.1521 0.3613 0.4568 0.035 Uiso calc R 1 . .
H H10B 1.1040 0.3130 0.3984 0.035 Uiso calc R 1 . .
H H10C 1.0144 0.3351 0.4445 0.035 Uiso calc R 1 . .
C C11 0.9585(3) 0.5404(3) 0.37497(11) 0.0181(7) Uani d . 1 . .
H H11 0.9568 0.6399 0.3640 0.022 Uiso calc R 1 . .
C C12 0.9603(3) 0.4552(3) 0.32305(12) 0.0209(7) Uani d . 1 . .
H H12A 0.9672 0.3558 0.3324 0.025 Uiso calc R 1 . .
H H12B 1.0307 0.4812 0.3040 0.025 Uiso calc R 1 . .
C C13 0.8498(3) 0.4763(4) 0.28501(12) 0.0226(7) Uani d . 1 . .
H H13A 0.8484 0.5726 0.2715 0.027 Uiso calc R 1 . .
H H13B 0.8537 0.4135 0.2539 0.027 Uiso calc R 1 . .
C C14 0.7370(3) 0.4477(3) 0.31316(12) 0.0190(7) Uani d . 1 . .
C C15 0.7391(3) 0.5408(3) 0.36309(11) 0.0192(7) Uani d . 1 . .
H H15 0.7478 0.6381 0.3502 0.023 Uiso calc R 1 . .
C C16 0.8436(3) 0.5132(3) 0.40277(11) 0.0174(7) Uani d . 1 . .
H H16 0.8419 0.4134 0.4132 0.021 Uiso calc R 1 . .
C C17 0.8359(3) 0.6006(4) 0.45354(12) 0.0210(7) Uani d . 1 . .
H H17A 0.8273 0.6996 0.4439 0.025 Uiso calc R 1 . .
H H17B 0.7665 0.5724 0.4728 0.025 Uiso calc R 1 . .
C C18 0.7281(3) 0.2929(3) 0.32761(13) 0.0239(8) Uani d . 1 . .
H H18A 0.6553 0.2765 0.3455 0.036 Uiso calc R 1 . .
H H18B 0.7956 0.2667 0.3516 0.036 Uiso calc R 1 . .
H H18C 0.7278 0.2372 0.2949 0.036 Uiso calc R 1 . .
C C19 0.6195(3) 0.4962(3) 0.28363(11) 0.0195(7) Uani d . 1 . .
H H19 0.6335 0.5897 0.2680 0.023 Uiso calc R 1 . .
C C20 0.5362(3) 0.5155(4) 0.33006(12) 0.0251(8) Uani d . 1 . .
H H20A 0.4877 0.5999 0.3241 0.030 Uiso calc R 1 . .
H H20B 0.4830 0.4349 0.3321 0.030 Uiso calc R 1 . .
C C21 0.6149(3) 0.5290(4) 0.38261(12) 0.0241(8) Uani d . 1 . .
H H21A 0.5940 0.6125 0.4029 0.029 Uiso calc R 1 . .
H H21B 0.6075 0.4464 0.4056 0.029 Uiso calc R 1 . .
C C22 0.5642(3) 0.4040(3) 0.23836(12) 0.0220(7) Uani d . 1 . .
H H22 0.5499 0.3106 0.2539 0.026 Uiso calc R 1 . .
C C23 0.6450(3) 0.3848(4) 0.19192(12) 0.0268(8) Uani d . 1 . .
H H23A 0.6010 0.3405 0.1617 0.040 Uiso calc R 1 . .
H H23B 0.7120 0.3264 0.2037 0.040 Uiso calc R 1 . .
H H23C 0.6737 0.4754 0.1807 0.040 Uiso calc R 1 . .
C C24 0.4450(3) 0.4623(3) 0.21712(13) 0.0255(8) Uani d . 1 . .
H H24A 0.4027 0.4976 0.2477 0.031 Uiso calc R 1 . .
H H24B 0.4590 0.5416 0.1933 0.031 Uiso calc R 1 . .
C C25 0.3664(3) 0.3576(4) 0.18636(13) 0.0280(8) Uani d . 1 . .
H H25A 0.3645 0.2707 0.2073 0.034 Uiso calc R 1 . .
H H25B 0.4009 0.3363 0.1519 0.034 Uiso calc R 1 . .
C C26 0.2406(3) 0.4099(4) 0.17519(14) 0.0293(8) Uani d . 1 . .
H H26A 0.2134 0.4512 0.2085 0.035 Uiso calc R 1 . .
H H26B 0.2415 0.4843 0.1480 0.035 Uiso calc R 1 . .
C C27 0.1525(3) 0.3005(4) 0.15556(13) 0.0263(8) Uani d . 1 . .
H H27 0.1581 0.2220 0.1816 0.032 Uiso calc R 1 . .
C C28 0.0275(3) 0.3572(4) 0.15502(15) 0.0394(10) Uani d . 1 . .
H H28A 0.0106 0.3874 0.1912 0.059 Uiso calc R 1 . .
H H28B -0.0283 0.2846 0.1431 0.059 Uiso calc R 1 . .
H H28C 0.0197 0.4361 0.1304 0.059 Uiso calc R 1 . .
C C29 0.1768(3) 0.2427(5) 0.10086(15) 0.0417(10) Uani d . 1 . .
H H29A 0.2546 0.1992 0.1025 0.063 Uiso calc R 1 . .
H H29B 0.1745 0.3180 0.0746 0.063 Uiso calc R 1 . .
H H29C 0.1169 0.1736 0.0902 0.063 Uiso calc R 1 . .
C C30 0.7648(3) 0.4453(4) 0.69849(12) 0.0215(7) Uani d . 1 . .
H H30A 0.7533 0.5199 0.6716 0.026 Uiso calc R 1 . .
H H30B 0.7732 0.3567 0.6792 0.026 Uiso calc R 1 . .
C C31 0.6589(3) 0.4380(3) 0.73216(12) 0.0228(7) Uani d . 1 . .
H H31 0.6462 0.5305 0.7488 0.027 Uiso calc R 1 . .
C C32 0.6743(3) 0.3301(3) 0.77571(12) 0.0242(8) Uani d . 1 . .
H H32A 0.6789 0.2371 0.7593 0.029 Uiso calc R 1 . .
H H32B 0.6053 0.3316 0.7979 0.029 Uiso calc R 1 . .
C C33 0.7860(3) 0.3571(4) 0.81116(12) 0.0242(8) Uani d . 1 . .
H H33A 0.7955 0.2823 0.8381 0.029 Uiso calc R 1 . .
H H33B 0.7770 0.4454 0.8306 0.029 Uiso calc R 1 . .
C C34 0.8974(3) 0.3646(3) 0.77964(12) 0.0196(7) Uani d . 1 . .
C C35 0.8765(3) 0.4736(3) 0.73399(12) 0.0193(7) Uani d . 1 . .
H H35 0.8640 0.5644 0.7520 0.023 Uiso calc R 1 . .
C C36 0.4993(3) 0.5018(4) 0.67105(13) 0.0271(8) Uani d . 1 . .
C C37 0.3957(3) 0.4475(4) 0.63748(14) 0.0316(9) Uani d . 1 . .
H H37A 0.3414 0.5237 0.6282 0.047 Uiso calc R 1 . .
H H37B 0.3551 0.3770 0.6577 0.047 Uiso calc R 1 . .
H H37C 0.4229 0.4063 0.6046 0.047 Uiso calc R 1 . .
C C38 0.9238(3) 0.2221(3) 0.75585(13) 0.0224(7) Uani d . 1 . .
H H38A 0.9534 0.1598 0.7845 0.034 Uiso calc R 1 . .
H H38B 0.9832 0.2320 0.7294 0.034 Uiso calc R 1 . .
H H38C 0.8516 0.1835 0.7385 0.034 Uiso calc R 1 . .
C C39 1.0043(3) 0.4165(3) 0.81616(11) 0.0197(7) Uani d . 1 . .
H H39 0.9850 0.5135 0.8265 0.024 Uiso calc R 1 . .
C C40 1.0249(3) 0.3368(4) 0.86832(12) 0.0277(8) Uani d . 1 . .
H H40A 1.0383 0.2381 0.8599 0.033 Uiso calc R 1 . .
H H40B 0.9529 0.3422 0.8885 0.033 Uiso calc R 1 . .
C C41 1.1297(3) 0.3902(4) 0.90420(12) 0.0265(8) Uani d . 1 . .
H H41A 1.1127 0.4852 0.9164 0.032 Uiso calc R 1 . .
H H41B 1.1406 0.3303 0.9362 0.032 Uiso calc R 1 . .
C C42 1.2428(3) 0.3912(3) 0.87421(12) 0.0220(7) Uani d . 1 . .
C C43 1.2180(3) 0.4791(3) 0.82297(11) 0.0201(7) Uani d . 1 . .
H H43 1.1939 0.5728 0.8353 0.024 Uiso calc R 1 . .
C C44 1.1168(3) 0.4260(3) 0.78592(12) 0.0206(7) Uani d . 1 . .
H H44 1.1372 0.3313 0.7732 0.025 Uiso calc R 1 . .
C C45 1.0981(3) 0.5218(4) 0.73689(11) 0.0229(7) Uani d . 1 . .
H H45A 1.0953 0.6190 0.7492 0.028 Uiso calc R 1 . .
H H45B 1.1658 0.5124 0.7142 0.028 Uiso calc R 1 . .
C C46 0.9867(3) 0.4894(3) 0.70391(11) 0.0201(7) Uani d . 1 . .
C C47 1.2818(3) 0.2435(3) 0.86097(13) 0.0286(8) Uani d . 1 . .
H H47A 1.2210 0.1991 0.8374 0.043 Uiso calc R 1 . .
H H47B 1.2934 0.1899 0.8942 0.043 Uiso calc R 1 . .
H H47C 1.3557 0.2471 0.8429 0.043 Uiso calc R 1 . .
C C48 1.3496(3) 0.4747(3) 0.90062(12) 0.0239(7) Uani d . 1 . .
H H48 1.3176 0.5633 0.9145 0.029 Uiso calc R 1 . .
C C49 1.4219(3) 0.5117(4) 0.85183(12) 0.0265(8) Uani d . 1 . .
H H49A 1.4518 0.6077 0.8552 0.032 Uiso calc R 1 . .
H H49B 1.4898 0.4483 0.8501 0.032 Uiso calc R 1 . .
C C50 1.3397(3) 0.4970(4) 0.80088(12) 0.0254(8) Uani d . 1 . .
H H50A 1.3425 0.5808 0.7782 0.030 Uiso calc R 1 . .
H H50B 1.3611 0.4153 0.7797 0.030 Uiso calc R 1 . .
C C51 1.4265(3) 0.4091(4) 0.94657(12) 0.0270(8) Uani d . 1 . .
H H51 1.4669 0.3263 0.9323 0.032 Uiso calc R 1 . .
C C52 1.3565(3) 0.3630(4) 0.99354(13) 0.0351(9) Uani d . 1 . .
H H52A 1.3037 0.2871 0.9821 0.053 Uiso calc R 1 . .
H H52B 1.3101 0.4410 1.0058 0.053 Uiso calc R 1 . .
H H52C 1.4107 0.3313 1.0229 0.053 Uiso calc R 1 . .
C C53 1.5206(3) 0.5147(4) 0.96584(14) 0.0333(9) Uani d . 1 . .
H H53A 1.5581 0.5514 0.9341 0.040 Uiso calc R 1 . .
H H53B 1.4808 0.5932 0.9826 0.040 Uiso calc R 1 . .
C C54 1.6177(3) 0.4619(4) 1.00560(15) 0.0402(10) Uani d . 1 . .
H H54A 1.5811 0.4213 1.0369 0.048 Uiso calc R 1 . .
H H54B 1.6667 0.5411 1.0185 0.048 Uiso calc R 1 . .
C C55 1.6970(3) 0.3526(4) 0.98144(14) 0.0347(9) Uani d . 1 . .
H H55A 1.6528 0.2646 0.9775 0.042 Uiso calc R 1 . .
H H55B 1.7161 0.3833 0.9452 0.042 Uiso calc R 1 . .
C C56 1.8112(3) 0.3258(4) 1.01455(15) 0.0410(10) Uani d . 1 . .
H H56 1.7915 0.3076 1.0523 0.049 Uiso calc R 1 . .
C C57 1.8932(3) 0.4494(5) 1.01459(17) 0.0476(11) Uani d . 1 . .
H H57A 1.9674 0.4262 1.0345 0.071 Uiso calc R 1 . .
H H57B 1.8565 0.5283 1.0317 0.071 Uiso calc R 1 . .
H H57C 1.9087 0.4735 0.9776 0.071 Uiso calc R 1 . .
C C58 1.8720(3) 0.1987(5) 0.99400(17) 0.0490(12) Uani d . 1 . .
H H58A 1.9453 0.1825 1.0157 0.073 Uiso calc R 1 . .
H H58B 1.8898 0.2132 0.9566 0.073 Uiso calc R 1 . .
H H58C 1.8203 0.1181 0.9965 0.073 Uiso calc R 1 . .
H H1 0.871(4) 0.480(5) 0.5931(17) 0.075(15) Uiso d . 1 . .
H H4 1.057(3) 0.508(4) 0.5936(15) 0.047(11) Uiso d . 1 . .

loop_
_atom_site_aniso_label
_atom_site_aniso_U_11
_atom_site_aniso_U_22
_atom_site_aniso_U_33
_atom_site_aniso_U_12
_atom_site_aniso_U_13
_atom_site_aniso_U_23
O1 0.0188(12) 0.0347(14) 0.0221(11) -0.0064(11) 0.0073(10) 0.0009(11)
O2 0.0167(12) 0.0278(14) 0.0271(12) -0.0059(10) 0.0026(10) 0.0033(10)
O3 0.0334(16) 0.0372(16) 0.0408(15) -0.0089(12) 0.0073(12) 0.0070(13)
O4 0.0194(13) 0.0555(18) 0.0222(12) -0.0054(13) 0.0060(10) 0.0065(12)
O5 0.0205(12) 0.0240(13) 0.0341(12) 0.0005(10) 0.0049(10) -0.0047(11)
O6 0.0284(14) 0.0222(14) 0.0455(15) 0.0027(11) 0.0015(12) -0.0042(12)
N1 0.0170(14) 0.0208(15) 0.0202(13) -0.0027(12) 0.0059(11) -0.0026(11)
N2 0.0165(14) 0.0330(18) 0.0235(13) -0.0007(13) 0.0086(11) 0.0025(13)
C1 0.0174(17) 0.0172(17) 0.0201(15) -0.0003(13) 0.0026(13) -0.0069(13)
C2 0.0180(17) 0.0161(17) 0.0220(16) -0.0003(14) 0.0053(14) 0.0015(13)
C3 0.0165(17) 0.0248(18) 0.0213(16) -0.0005(14) 0.0027(13) 0.0021(14)
C4 0.0201(18) 0.0217(18) 0.0241(16) -0.0019(14) -0.0018(14) 0.0029(14)
C5 0.0183(18) 0.0266(19) 0.0246(16) -0.0005(15) 0.0056(14) 0.0027(15)
C6 0.0216(18) 0.0265(19) 0.0213(16) 0.0017(15) 0.0046(14) 0.0018(14)
C7 0.0191(17) 0.0177(17) 0.0164(14) 0.0001(14) 0.0036(12) 0.0019(13)
C8 0.019(2) 0.027(2) 0.0336(19) -0.0044(15) 0.0083(16) -0.0056(16)
C9 0.023(2) 0.037(2) 0.037(2) -0.0075(17) 0.0029(16) -0.0066(17)
C10 0.0207(18) 0.0208(18) 0.0289(17) 0.0035(15) 0.0023(14) -0.0007(14)
C11 0.0152(17) 0.0191(18) 0.0204(15) 0.0002(13) 0.0034(13) 0.0018(13)
C12 0.0189(17) 0.0221(18) 0.0219(15) -0.0020(14) 0.0039(13) -0.0032(14)
C13 0.0237(18) 0.0242(19) 0.0205(15) -0.0010(15) 0.0055(13) -0.0018(14)
C14 0.0176(17) 0.0175(17) 0.0220(15) -0.0019(14) 0.0014(13) -0.0008(13)
C15 0.0187(17) 0.0177(17) 0.0215(15) 0.0024(13) 0.0037(13) 0.0000(13)
C16 0.0180(16) 0.0172(16) 0.0174(14) 0.0004(14) 0.0046(12) -0.0005(13)
C17 0.0185(18) 0.0238(19) 0.0212(16) 0.0029(14) 0.0051(14) -0.0011(14)
C18 0.0229(19) 0.0215(19) 0.0273(17) 0.0015(15) 0.0020(14) -0.0015(14)
C19 0.0200(17) 0.0168(17) 0.0218(15) -0.0002(14) 0.0015(13) 0.0032(13)
C20 0.0206(18) 0.0278(19) 0.0266(16) 0.0016(15) 0.0001(14) -0.0058(15)
C21 0.0216(18) 0.029(2) 0.0216(15) 0.0011(15) 0.0032(14) -0.0016(15)
C22 0.0242(18) 0.0155(17) 0.0258(16) -0.0011(14) -0.0015(14) -0.0001(14)
C23 0.0273(19) 0.026(2) 0.0270(17) -0.0027(16) 0.0011(15) -0.0014(15)
C24 0.0243(18) 0.0207(18) 0.0311(17) -0.0006(15) -0.0014(14) -0.0005(15)
C25 0.026(2) 0.025(2) 0.0325(18) 0.0037(16) -0.0030(15) -0.0027(16)
C26 0.026(2) 0.028(2) 0.0332(19) 0.0033(15) -0.0019(15) -0.0047(16)
C27 0.029(2) 0.024(2) 0.0250(17) -0.0034(16) 0.0001(15) -0.0007(15)
C28 0.027(2) 0.053(3) 0.039(2) -0.0072(19) 0.0044(17) -0.016(2)
C29 0.031(2) 0.055(3) 0.038(2) 0.002(2) -0.0019(18) -0.017(2)
C30 0.0213(18) 0.0215(18) 0.0221(16) 0.0015(14) 0.0043(14) -0.0013(14)
C31 0.0185(17) 0.0217(18) 0.0287(17) -0.0021(14) 0.0045(14) -0.0049(14)
C32 0.0238(19) 0.0221(19) 0.0282(17) -0.0023(15) 0.0123(15) -0.0010(15)
C33 0.0251(19) 0.0262(19) 0.0221(16) -0.0004(15) 0.0074(14) -0.0025(14)
C34 0.0234(18) 0.0173(17) 0.0186(15) -0.0005(14) 0.0063(13) -0.0014(13)
C35 0.0208(17) 0.0148(17) 0.0229(15) 0.0002(14) 0.0045(13) -0.0025(13)
C36 0.0207(18) 0.030(2) 0.0315(18) 0.0058(17) 0.0092(15) -0.0065(17)
C37 0.0237(19) 0.032(2) 0.040(2) -0.0006(16) 0.0034(16) -0.0063(17)
C38 0.0252(19) 0.0195(18) 0.0228(16) -0.0020(14) 0.0039(14) -0.0037(14)
C39 0.0249(18) 0.0183(17) 0.0169(14) -0.0016(14) 0.0086(13) 0.0004(13)
C40 0.027(2) 0.034(2) 0.0231(17) -0.0049(16) 0.0051(15) 0.0022(15)
C41 0.029(2) 0.030(2) 0.0216(16) -0.0045(16) 0.0048(15) 0.0032(15)
C42 0.0266(19) 0.0165(17) 0.0236(16) 0.0016(14) 0.0066(14) 0.0017(14)
C43 0.0229(17) 0.0190(18) 0.0190(15) 0.0013(14) 0.0059(13) 0.0004(13)
C44 0.0236(18) 0.0178(17) 0.0209(15) 0.0010(14) 0.0057(14) -0.0023(13)
C45 0.0244(18) 0.0271(19) 0.0175(15) -0.0037(16) 0.0033(13) 0.0032(14)
C46 0.0245(18) 0.0158(17) 0.0205(15) -0.0009(14) 0.0056(13) 0.0023(13)
C47 0.041(2) 0.0193(19) 0.0251(17) 0.0022(16) 0.0003(16) 0.0011(15)
C48 0.0304(19) 0.0177(18) 0.0238(16) 0.0013(15) 0.0026(14) -0.0007(14)
C49 0.0236(18) 0.0265(19) 0.0294(17) 0.0019(16) 0.0020(14) -0.0013(16)
C50 0.0257(19) 0.0244(19) 0.0263(16) 0.0003(16) 0.0042(14) 0.0011(15)
C51 0.032(2) 0.0235(19) 0.0245(17) 0.0075(16) -0.0040(15) -0.0033(15)
C52 0.040(2) 0.035(2) 0.0294(18) 0.0081(18) -0.0026(17) 0.0001(17)
C53 0.035(2) 0.026(2) 0.0374(19) 0.0044(17) -0.0083(16) -0.0069(17)
C54 0.035(2) 0.045(3) 0.040(2) 0.0048(19) -0.0099(17) -0.0055(19)
C55 0.040(2) 0.031(2) 0.0341(19) 0.0023(18) 0.0026(17) 0.0048(17)
C56 0.032(2) 0.053(3) 0.037(2) 0.000(2) 0.0018(17) 0.020(2)
C57 0.035(2) 0.050(3) 0.057(3) -0.006(2) -0.004(2) 0.010(2)
C58 0.038(3) 0.049(3) 0.061(3) 0.006(2) 0.011(2) 0.025(2)

loop_
_atom_type_symbol
_atom_type_description
_atom_type_scat_dispersion_real
_atom_type_scat_dispersion_imag
_atom_type_scat_source
C C 0.0033 0.0000 'International Tables Vol C Tables 4.2.6.8 and 6.1.1.4'
H H 0.0000 0.0000 'International Tables Vol C Tables 4.2.6.8 and 6.1.1.4'
N N 0.0061 0.0000 'International Tables Vol C Tables 4.2.6.8 and 6.1.1.4'
O O 0.0106 0.0000 'International Tables Vol C Tables 4.2.6.8 and 6.1.1.4'

loop_
_geom_angle_atom_site_label_1
_geom_angle_atom_site_label_2
_geom_angle_atom_site_label_3
_geom_angle_site_symmetry_1
_geom_angle_site_symmetry_3
_geom_angle
_geom_angle_publ_flag
N1 O1 H1 . . 97(2) ?
C8 O2 C4 . . 117.1(3) ?
N2 O4 H4 . . 99(2) ?
C36 O5 C31 . . 116.8(3) ?
C1 N1 O1 . . 113.3(2) ?
C46 N2 O4 . . 112.8(2) ?
N1 C1 C17 . . 127.1(3) ?
N1 C1 C2 . . 118.0(3) ?
C17 C1 C2 . . 114.9(3) ?
C1 C2 C3 . . 114.6(2) ?
C1 C2 C7 . . 109.6(2) ?
C3 C2 C7 . . 113.2(3) ?
C1 C2 H2 . . 106.3 ?
C3 C2 H2 . . 106.3 ?
C7 C2 H2 . . 106.3 ?
C4 C3 C2 . . 109.7(2) ?
C4 C3 H3A . . 109.7 ?
C2 C3 H3A . . 109.7 ?
C4 C3 H3B . . 109.7 ?
C2 C3 H3B . . 109.7 ?
H3A C3 H3B . . 108.2 ?
O2 C4 C3 . . 105.4(2) ?
O2 C4 C5 . . 109.4(3) ?
C3 C4 C5 . . 112.0(3) ?
O2 C4 H4A . . 110.0 ?
C3 C4 H4A . . 110.0 ?
C5 C4 H4A . . 110.0 ?
C4 C5 C6 . . 111.7(3) ?
C4 C5 H5A . . 109.3 ?
C6 C5 H5A . . 109.3 ?
C4 C5 H5B . . 109.3 ?
C6 C5 H5B . . 109.3 ?
H5A C5 H5B . . 108.0 ?
C5 C6 C7 . . 113.3(2) ?
C5 C6 H6A . . 108.9 ?
C7 C6 H6A . . 108.9 ?
C5 C6 H6B . . 108.9 ?
C7 C6 H6B . . 108.9 ?
H6A C6 H6B . . 107.7 ?
C10 C7 C6 . . 110.6(3) ?
C10 C7 C11 . . 111.1(3) ?
C6 C7 C11 . . 110.3(2) ?
C10 C7 C2 . . 110.4(2) ?
C6 C7 C2 . . 106.5(2) ?
C11 C7 C2 . . 107.8(2) ?
O3 C8 O2 . . 123.7(3) ?
O3 C8 C9 . . 125.4(3) ?
O2 C8 C9 . . 110.8(3) ?
C8 C9 H9A . . 109.5 ?
C8 C9 H9B . . 109.5 ?
H9A C9 H9B . . 109.5 ?
C8 C9 H9C . . 109.5 ?
H9A C9 H9C . . 109.5 ?
H9B C9 H9C . . 109.5 ?
C7 C10 H10A . . 109.5 ?
C7 C10 H10B . . 109.5 ?
H10A C10 H10B . . 109.5 ?
C7 C10 H10C . . 109.5 ?
H10A C10 H10C . . 109.5 ?
H10B C10 H10C . . 109.5 ?
C12 C11 C16 . . 110.2(2) ?
C12 C11 C7 . . 113.4(2) ?
C16 C11 C7 . . 113.3(2) ?
C12 C11 H11 . . 106.5 ?
C16 C11 H11 . . 106.5 ?
C7 C11 H11 . . 106.5 ?
C11 C12 C13 . . 113.5(3) ?
C11 C12 H12A . . 108.9 ?
C13 C12 H12A . . 108.9 ?
C11 C12 H12B . . 108.9 ?
C13 C12 H12B . . 108.9 ?
H12A C12 H12B . . 107.7 ?
C14 C13 C12 . . 111.6(2) ?
C14 C13 H13A . . 109.3 ?
C12 C13 H13A . . 109.3 ?
C14 C13 H13B . . 109.3 ?
C12 C13 H13B . . 109.3 ?
H13A C13 H13B . . 108.0 ?
C13 C14 C15 . . 107.3(2) ?
C13 C14 C18 . . 110.6(3) ?
C15 C14 C18 . . 112.0(3) ?
C13 C14 C19 . . 116.7(2) ?
C15 C14 C19 . . 100.3(2) ?
C18 C14 C19 . . 109.6(3) ?
C16 C15 C21 . . 118.7(2) ?
C16 C15 C14 . . 113.5(2) ?
C21 C15 C14 . . 104.3(2) ?
C16 C15 H15 . . 106.5 ?
C21 C15 H15 . . 106.5 ?
C14 C15 H15 . . 106.5 ?
C15 C16 C17 . . 111.2(2) ?
C15 C16 C11 . . 109.1(2) ?
C17 C16 C11 . . 111.9(2) ?
C15 C16 H16 . . 108.2 ?
C17 C16 H16 . . 108.2 ?
C11 C16 H16 . . 108.2 ?
C1 C17 C16 . . 109.1(3) ?
C1 C17 H17A . . 109.9 ?
C16 C17 H17A . . 109.9 ?
C1 C17 H17B . . 109.9 ?
C16 C17 H17B . . 109.9 ?
H17A C17 H17B . . 108.3 ?
C14 C18 H18A . . 109.5 ?
C14 C18 H18B . . 109.5 ?
H18A C18 H18B . . 109.5 ?
C14 C18 H18C . . 109.5 ?
H18A C18 H18C . . 109.5 ?
H18B C18 H18C . . 109.5 ?
C22 C19 C20 . . 112.1(3) ?
C22 C19 C14 . . 118.3(3) ?
C20 C19 C14 . . 103.1(2) ?
C22 C19 H19 . . 107.6 ?
C20 C19 H19 . . 107.6 ?
C14 C19 H19 . . 107.6 ?
C21 C20 C19 . . 107.2(2) ?
C21 C20 H20A . . 110.3 ?
C19 C20 H20A . . 110.3 ?
C21 C20 H20B . . 110.3 ?
C19 C20 H20B . . 110.3 ?
H20A C20 H20B . . 108.5 ?
C15 C21 C20 . . 103.6(2) ?
C15 C21 H21A . . 111.0 ?
C20 C21 H21A . . 111.0 ?
C15 C21 H21B . . 111.0 ?
C20 C21 H21B . . 111.0 ?
H21A C21 H21B . . 109.0 ?
C24 C22 C23 . . 109.9(3) ?
C24 C22 C19 . . 110.8(3) ?
C23 C22 C19 . . 112.8(3) ?
C24 C22 H22 . . 107.7 ?
C23 C22 H22 . . 107.7 ?
C19 C22 H22 . . 107.7 ?
C22 C23 H23A . . 109.5 ?
C22 C23 H23B . . 109.5 ?
H23A C23 H23B . . 109.5 ?
C22 C23 H23C . . 109.5 ?
H23A C23 H23C . . 109.5 ?
H23B C23 H23C . . 109.5 ?
C25 C24 C22 . . 114.3(3) ?
C25 C24 H24A . . 108.7 ?
C22 C24 H24A . . 108.7 ?
C25 C24 H24B . . 108.7 ?
C22 C24 H24B . . 108.7 ?
H24A C24 H24B . . 107.6 ?
C24 C25 C26 . . 112.8(3) ?
C24 C25 H25A . . 109.0 ?
C26 C25 H25A . . 109.0 ?
C24 C25 H25B . . 109.0 ?
C26 C25 H25B . . 109.0 ?
H25A C25 H25B . . 107.8 ?
C27 C26 C25 . . 115.1(3) ?
C27 C26 H26A . . 108.5 ?
C25 C26 H26A . . 108.5 ?
C27 C26 H26B . . 108.5 ?
C25 C26 H26B . . 108.5 ?
H26A C26 H26B . . 107.5 ?
C29 C27 C26 . . 113.2(3) ?
C29 C27 C28 . . 110.2(3) ?
C26 C27 C28 . . 110.6(3) ?
C29 C27 H27 . . 107.5 ?
C26 C27 H27 . . 107.5 ?
C28 C27 H27 . . 107.5 ?
C27 C28 H28A . . 109.5 ?
C27 C28 H28B . . 109.5 ?
H28A C28 H28B . . 109.5 ?
C27 C28 H28C . . 109.5 ?
H28A C28 H28C . . 109.5 ?
H28B C28 H28C . . 109.5 ?
C27 C29 H29A . . 109.5 ?
C27 C29 H29B . . 109.5 ?
H29A C29 H29B . . 109.5 ?
C27 C29 H29C . . 109.5 ?
H29A C29 H29C . . 109.5 ?
H29B C29 H29C . . 109.5 ?
C31 C30 C35 . . 110.3(2) ?
C31 C30 H30A . . 109.6 ?
C35 C30 H30A . . 109.6 ?
C31 C30 H30B . . 109.6 ?
C35 C30 H30B . . 109.6 ?
H30A C30 H30B . . 108.1 ?
O5 C31 C32 . . 106.6(3) ?
O5 C31 C30 . . 110.5(2) ?
C32 C31 C30 . . 111.8(3) ?
O5 C31 H31 . . 109.3 ?
C32 C31 H31 . . 109.3 ?
C30 C31 H31 . . 109.3 ?
C31 C32 C33 . . 110.9(3) ?
C31 C32 H32A . . 109.5 ?
C33 C32 H32A . . 109.5 ?
C31 C32 H32B . . 109.5 ?
C33 C32 H32B . . 109.5 ?
H32A C32 H32B . . 108.0 ?
C32 C33 C34 . . 113.3(3) ?
C32 C33 H33A . . 108.9 ?
C34 C33 H33A . . 108.9 ?
C32 C33 H33B . . 108.9 ?
C34 C33 H33B . . 108.9 ?
H33A C33 H33B . . 107.7 ?
C33 C34 C38 . . 110.1(3) ?
C33 C34 C39 . . 110.8(2) ?
C38 C34 C39 . . 110.5(3) ?
C33 C34 C35 . . 108.3(3) ?
C38 C34 C35 . . 110.2(2) ?
C39 C34 C35 . . 106.9(2) ?
C46 C35 C30 . . 114.6(2) ?
C46 C35 C34 . . 109.8(2) ?
C30 C35 C34 . . 112.8(3) ?
C46 C35 H35 . . 106.3 ?
C30 C35 H35 . . 106.3 ?
C34 C35 H35 . . 106.3 ?
O6 C36 O5 . . 122.6(3) ?
O6 C36 C37 . . 126.0(3) ?
O5 C36 C37 . . 111.4(3) ?
C36 C37 H37A . . 109.5 ?
C36 C37 H37B . . 109.5 ?
H37A C37 H37B . . 109.5 ?
C36 C37 H37C . . 109.5 ?
H37A C37 H37C . . 109.5 ?
H37B C37 H37C . . 109.5 ?
C34 C38 H38A . . 109.5 ?
C34 C38 H38B . . 109.5 ?
H38A C38 H38B . . 109.5 ?
C34 C38 H38C . . 109.5 ?
H38A C38 H38C . . 109.5 ?
H38B C38 H38C . . 109.5 ?
C40 C39 C44 . . 111.4(3) ?
C40 C39 C34 . . 114.5(3) ?
C44 C39 C34 . . 112.2(2) ?
C40 C39 H39 . . 106.0 ?
C44 C39 H39 . . 106.0 ?
C34 C39 H39 . . 106.0 ?
C39 C40 C41 . . 113.9(3) ?
C39 C40 H40A . . 108.8 ?
C41 C40 H40A . . 108.8 ?
C39 C40 H40B . . 108.8 ?
C41 C40 H40B . . 108.8 ?
H40A C40 H40B . . 107.7 ?
C42 C41 C40 . . 111.3(3) ?
C42 C41 H41A . . 109.4 ?
C40 C41 H41A . . 109.4 ?
C42 C41 H41B . . 109.4 ?
C40 C41 H41B . . 109.4 ?
H41A C41 H41B . . 108.0 ?
C41 C42 C47 . . 111.3(3) ?
C41 C42 C43 . . 107.0(2) ?
C47 C42 C43 . . 111.8(3) ?
C41 C42 C48 . . 116.8(3) ?
C47 C42 C48 . . 109.9(3) ?
C43 C42 C48 . . 99.4(2) ?
C44 C43 C50 . . 119.1(2) ?
C44 C43 C42 . . 114.3(3) ?
C50 C43 C42 . . 103.7(2) ?
C44 C43 H43 . . 106.3 ?
C50 C43 H43 . . 106.3 ?
C42 C43 H43 . . 106.3 ?
C43 C44 C39 . . 110.2(2) ?
C43 C44 C45 . . 110.2(3) ?
C39 C44 C45 . . 110.4(3) ?
C43 C44 H44 . . 108.6 ?
C39 C44 H44 . . 108.6 ?
C45 C44 H44 . . 108.6 ?
C46 C45 C44 . . 112.6(3) ?
C46 C45 H45A . . 109.1 ?
C44 C45 H45A . . 109.1 ?
C46 C45 H45B . . 109.1 ?
C44 C45 H45B . . 109.1 ?
H45A C45 H45B . . 107.8 ?
N2 C46 C45 . . 125.6(3) ?
N2 C46 C35 . . 117.9(3) ?
C45 C46 C35 . . 116.5(2) ?
C42 C47 H47A . . 109.5 ?
C42 C47 H47B . . 109.5 ?
H47A C47 H47B . . 109.5 ?
C42 C47 H47C . . 109.5 ?
H47A C47 H47C . . 109.5 ?
H47B C47 H47C . . 109.5 ?
C51 C48 C49 . . 112.1(3) ?
C51 C48 C42 . . 119.6(3) ?
C49 C48 C42 . . 102.8(2) ?
C51 C48 H48 . . 107.2 ?
C49 C48 H48 . . 107.2 ?
C42 C48 H48 . . 107.2 ?
C50 C49 C48 . . 107.7(3) ?
C50 C49 H49A . . 110.2 ?
C48 C49 H49A . . 110.2 ?
C50 C49 H49B . . 110.2 ?
C48 C49 H49B . . 110.2 ?
H49A C49 H49B . . 108.5 ?
C43 C50 C49 . . 103.3(2) ?
C43 C50 H50A . . 111.1 ?
C49 C50 H50A . . 111.1 ?
C43 C50 H50B . . 111.1 ?
C49 C50 H50B . . 111.1 ?
H50A C50 H50B . . 109.1 ?
C52 C51 C53 . . 109.9(3) ?
C52 C51 C48 . . 113.2(3) ?
C53 C51 C48 . . 108.4(3) ?
C52 C51 H51 . . 108.4 ?
C53 C51 H51 . . 108.4 ?
C48 C51 H51 . . 108.4 ?
C51 C52 H52A . . 109.5 ?
C51 C52 H52B . . 109.5 ?
H52A C52 H52B . . 109.5 ?
C51 C52 H52C . . 109.5 ?
H52A C52 H52C . . 109.5 ?
H52B C52 H52C . . 109.5 ?
C54 C53 C51 . . 116.5(3) ?
C54 C53 H53A . . 108.2 ?
C51 C53 H53A . . 108.2 ?
C54 C53 H53B . . 108.2 ?
C51 C53 H53B . . 108.2 ?
H53A C53 H53B . . 107.3 ?
C53 C54 C55 . . 113.1(3) ?
C53 C54 H54A . . 109.0 ?
C55 C54 H54A . . 109.0 ?
C53 C54 H54B . . 109.0 ?
C55 C54 H54B . . 109.0 ?
H54A C54 H54B . . 107.8 ?
C56 C55 C54 . . 114.0(3) ?
C56 C55 H55A . . 108.8 ?
C54 C55 H55A . . 108.8 ?
C56 C55 H55B . . 108.8 ?
C54 C55 H55B . . 108.8 ?
H55A C55 H55B . . 107.7 ?
C58 C56 C57 . . 110.1(3) ?
C58 C56 C55 . . 110.3(3) ?
C57 C56 C55 . . 111.9(3) ?
C58 C56 H56 . . 108.1 ?
C57 C56 H56 . . 108.1 ?
C55 C56 H56 . . 108.1 ?
C56 C57 H57A . . 109.5 ?
C56 C57 H57B . . 109.5 ?
H57A C57 H57B . . 109.5 ?
C56 C57 H57C . . 109.5 ?
H57A C57 H57C . . 109.5 ?
H57B C57 H57C . . 109.5 ?
C56 C58 H58A . . 109.5 ?
C56 C58 H58B . . 109.5 ?
H58A C58 H58B . . 109.5 ?
C56 C58 H58C . . 109.5 ?
H58A C58 H58C . . 109.5 ?
H58B C58 H58C . . 109.5 ?

loop_
_geom_bond_atom_site_label_1
_geom_bond_atom_site_label_2
_geom_bond_site_symmetry_2
_geom_bond_distance
_geom_bond_publ_flag
O1 N1 . 1.422(3) ?
O1 H1 . 0.98(4) ?
O2 C8 . 1.341(4) ?
O2 C4 . 1.464(3) ?
O3 C8 . 1.202(4) ?
O4 N2 . 1.417(3) ?
O4 H4 . 0.95(4) ?
O5 C36 . 1.352(4) ?
O5 C31 . 1.449(4) ?
O6 C36 . 1.208(4) ?
N1 C1 . 1.270(4) ?
N2 C46 . 1.272(4) ?
C1 C17 . 1.499(4) ?
C1 C2 . 1.504(4) ?
C2 C3 . 1.535(4) ?
C2 C7 . 1.566(4) ?
C2 H2 . 1.0000 ?
C3 C4 . 1.511(4) ?
C3 H3A . 0.9900 ?
C3 H3B . 0.9900 ?
C4 C5 . 1.513(4) ?
C4 H4A . 1.0000 ?
C5 C6 . 1.540(4) ?
C5 H5A . 0.9900 ?
C5 H5B . 0.9900 ?
C6 C7 . 1.540(4) ?
C6 H6A . 0.9900 ?
C6 H6B . 0.9900 ?
C7 C10 . 1.539(4) ?
C7 C11 . 1.556(4) ?
C8 C9 . 1.498(5) ?
C9 H9A . 0.9800 ?
C9 H9B . 0.9800 ?
C9 H9C . 0.9800 ?
C10 H10A . 0.9800 ?
C10 H10B . 0.9800 ?
C10 H10C . 0.9800 ?
C11 C12 . 1.538(4) ?
C11 C16 . 1.542(4) ?
C11 H11 . 1.0000 ?
C12 C13 . 1.545(4) ?
C12 H12A . 0.9900 ?
C12 H12B . 0.9900 ?
C13 C14 . 1.527(4) ?
C13 H13A . 0.9900 ?
C13 H13B . 0.9900 ?
C14 C15 . 1.538(4) ?
C14 C18 . 1.543(4) ?
C14 C19 . 1.562(4) ?
C15 C16 . 1.527(4) ?
C15 C21 . 1.529(4) ?
C15 H15 . 1.0000 ?
C16 C17 . 1.532(4) ?
C16 H16 . 1.0000 ?
C17 H17A . 0.9900 ?
C17 H17B . 0.9900 ?
C18 H18A . 0.9800 ?
C18 H18B . 0.9800 ?
C18 H18C . 0.9800 ?
C19 C22 . 1.545(4) ?
C19 C20 . 1.555(4) ?
C19 H19 . 1.0000 ?
C20 C21 . 1.552(4) ?
C20 H20A . 0.9900 ?
C20 H20B . 0.9900 ?
C21 H21A . 0.9900 ?
C21 H21B . 0.9900 ?
C22 C24 . 1.535(4) ?
C22 C23 . 1.537(4) ?
C22 H22 . 1.0000 ?
C23 H23A . 0.9800 ?
C23 H23B . 0.9800 ?
C23 H23C . 0.9800 ?
C24 C25 . 1.527(4) ?
C24 H24A . 0.9900 ?
C24 H24B . 0.9900 ?
C25 C26 . 1.529(4) ?
C25 H25A . 0.9900 ?
C25 H25B . 0.9900 ?
C26 C27 . 1.519(4) ?
C26 H26A . 0.9900 ?
C26 H26B . 0.9900 ?
C27 C29 . 1.519(5) ?
C27 C28 . 1.525(5) ?
C27 H27 . 1.0000 ?
C28 H28A . 0.9800 ?
C28 H28B . 0.9800 ?
C28 H28C . 0.9800 ?
C29 H29A . 0.9800 ?
C29 H29B . 0.9800 ?
C29 H29C . 0.9800 ?
C30 C31 . 1.514(4) ?
C30 C35 . 1.533(4) ?
C30 H30A . 0.9900 ?
C30 H30B . 0.9900 ?
C31 C32 . 1.510(4) ?
C31 H31 . 1.0000 ?
C32 C33 . 1.529(4) ?
C32 H32A . 0.9900 ?
C32 H32B . 0.9900 ?
C33 C34 . 1.536(4) ?
C33 H33A . 0.9900 ?
C33 H33B . 0.9900 ?
C34 C38 . 1.536(4) ?
C34 C39 . 1.560(4) ?
C34 C35 . 1.561(4) ?
C35 C46 . 1.510(4) ?
C35 H35 . 1.0000 ?
C36 C37 . 1.501(4) ?
C37 H37A . 0.9800 ?
C37 H37B . 0.9800 ?
C37 H37C . 0.9800 ?
C38 H38A . 0.9800 ?
C38 H38B . 0.9800 ?
C38 H38C . 0.9800 ?
C39 C40 . 1.521(4) ?
C39 C44 . 1.530(4) ?
C39 H39 . 1.0000 ?
C40 C41 . 1.539(4) ?
C40 H40A . 0.9900 ?
C40 H40B . 0.9900 ?
C41 C42 . 1.530(4) ?
C41 H41A . 0.9900 ?
C41 H41B . 0.9900 ?
C42 C47 . 1.537(5) ?
C42 C43 . 1.549(4) ?
C42 C48 . 1.571(4) ?
C43 C44 . 1.524(4) ?
C43 C50 . 1.533(4) ?
C43 H43 . 1.0000 ?
C44 C45 . 1.541(4) ?
C44 H44 . 1.0000 ?
C45 C46 . 1.504(4) ?
C45 H45A . 0.9900 ?
C45 H45B . 0.9900 ?
C47 H47A . 0.9800 ?
C47 H47B . 0.9800 ?
C47 H47C . 0.9800 ?
C48 C51 . 1.539(4) ?
C48 C49 . 1.555(4) ?
C48 H48 . 1.0000 ?
C49 C50 . 1.542(4) ?
C49 H49A . 0.9900 ?
C49 H49B . 0.9900 ?
C50 H50A . 0.9900 ?
C50 H50B . 0.9900 ?
C51 C52 . 1.526(5) ?
C51 C53 . 1.537(5) ?
C51 H51 . 1.0000 ?
C52 H52A . 0.9800 ?
C52 H52B . 0.9800 ?
C52 H52C . 0.9800 ?
C53 C54 . 1.530(4) ?
C53 H53A . 0.9900 ?
C53 H53B . 0.9900 ?
C54 C55 . 1.537(5) ?
C54 H54A . 0.9900 ?
C54 H54B . 0.9900 ?
C55 C56 . 1.521(5) ?
C55 H55A . 0.9900 ?
C55 H55B . 0.9900 ?
C56 C58 . 1.515(6) ?
C56 C57 . 1.516(5) ?
C56 H56 . 1.0000 ?
C57 H57A . 0.9800 ?
C57 H57B . 0.9800 ?
C57 H57C . 0.9800 ?
C58 H58A . 0.9800 ?
C58 H58B . 0.9800 ?
C58 H58C . 0.9800 ?

loop_
_geom_hbond_atom_site_label_D
_geom_hbond_atom_site_label_H
_geom_hbond_atom_site_label_A
_geom_hbond_site_symmetry_A
_geom_hbond_distance_DH
_geom_hbond_distance_HA
_geom_hbond_distance_DA
_geom_hbond_angle_DHA
O1 H1 N2 . 0.98(4) 1.88(4) 2.809(3) 157(4)
O4 H4 N1 . 0.95(4) 1.82(4) 2.733(3) 160(3)
C9 H9c O6 1_655 0.98 2.58 3.404(4) 142
C37 H37c O3 2_746 0.98 2.40 3.373(4) 169

loop_
_geom_torsion_atom_site_label_1
_geom_torsion_atom_site_label_2
_geom_torsion_atom_site_label_3
_geom_torsion_atom_site_label_4
_geom_torsion_site_symmetry_1
_geom_torsion_site_symmetry_2
_geom_torsion_site_symmetry_3
_geom_torsion_site_symmetry_4
_geom_torsion
_geom_torsion_publ_flag
O1 N1 C1 C17 . . . . -1.5(4) ?
O1 N1 C1 C2 . . . . -179.0(2) ?
N1 C1 C2 C3 . . . . -11.2(4) ?
C17 C1 C2 C3 . . . . 171.0(3) ?
N1 C1 C2 C7 . . . . 117.3(3) ?
C17 C1 C2 C7 . . . . -60.5(3) ?
C1 C2 C3 C4 . . . . -174.8(3) ?
C7 C2 C3 C4 . . . . 58.6(4) ?
C8 O2 C4 C3 . . . . -158.8(3) ?
C8 O2 C4 C5 . . . . 80.7(3) ?
C2 C3 C4 O2 . . . . -174.7(2) ?
C2 C3 C4 C5 . . . . -55.9(3) ?
O2 C4 C5 C6 . . . . 171.0(3) ?
C3 C4 C5 C6 . . . . 54.6(4) ?
C4 C5 C6 C7 . . . . -55.3(4) ?
C5 C6 C7 C10 . . . . -65.6(3) ?
C5 C6 C7 C11 . . . . 171.1(3) ?
C5 C6 C7 C2 . . . . 54.3(3) ?
C1 C2 C7 C10 . . . . -65.9(3) ?
C3 C2 C7 C10 . . . . 63.4(3) ?
C1 C2 C7 C6 . . . . 174.0(2) ?
C3 C2 C7 C6 . . . . -56.7(3) ?
C1 C2 C7 C11 . . . . 55.6(3) ?
C3 C2 C7 C11 . . . . -175.1(2) ?
C4 O2 C8 O3 . . . . 3.8(5) ?
C4 O2 C8 C9 . . . . -175.1(3) ?
C10 C7 C11 C12 . . . . -59.8(3) ?
C6 C7 C11 C12 . . . . 63.1(3) ?
C2 C7 C11 C12 . . . . 179.1(3) ?
C10 C7 C11 C16 . . . . 66.7(3) ?
C6 C7 C11 C16 . . . . -170.3(3) ?
C2 C7 C11 C16 . . . . -54.4(3) ?
C16 C11 C12 C13 . . . . 52.9(3) ?
C7 C11 C12 C13 . . . . -178.9(3) ?
C11 C12 C13 C14 . . . . -54.6(4) ?
C12 C13 C14 C15 . . . . 55.3(3) ?
C12 C13 C14 C18 . . . . -67.1(3) ?
C12 C13 C14 C19 . . . . 166.8(3) ?
C13 C14 C15 C16 . . . . -60.4(3) ?
C18 C14 C15 C16 . . . . 61.1(3) ?
C19 C14 C15 C16 . . . . 177.2(2) ?
C13 C14 C15 C21 . . . . 169.0(2) ?
C18 C14 C15 C21 . . . . -69.5(3) ?
C19 C14 C15 C21 . . . . 46.6(3) ?
C21 C15 C16 C17 . . . . -52.5(4) ?
C14 C15 C16 C17 . . . . -175.6(3) ?
C21 C15 C16 C11 . . . . -176.4(3) ?
C14 C15 C16 C11 . . . . 60.5(3) ?
C12 C11 C16 C15 . . . . -54.2(3) ?
C7 C11 C16 C15 . . . . 177.6(3) ?
C12 C11 C16 C17 . . . . -177.7(3) ?
C7 C11 C16 C17 . . . . 54.1(3) ?
N1 C1 C17 C16 . . . . -119.9(3) ?
C2 C1 C17 C16 . . . . 57.7(4) ?
C15 C16 C17 C1 . . . . -174.7(3) ?
C11 C16 C17 C1 . . . . -52.4(3) ?
C13 C14 C19 C22 . . . . 80.5(4) ?
C15 C14 C19 C22 . . . . -164.0(3) ?
C18 C14 C19 C22 . . . . -46.1(4) ?
C13 C14 C19 C20 . . . . -155.1(3) ?
C15 C14 C19 C20 . . . . -39.7(3) ?
C18 C14 C19 C20 . . . . 78.3(3) ?
C22 C19 C20 C21 . . . . 147.6(3) ?
C14 C19 C20 C21 . . . . 19.3(3) ?
C16 C15 C21 C20 . . . . -162.2(3) ?
C14 C15 C21 C20 . . . . -34.7(3) ?
C19 C20 C21 C15 . . . . 9.0(4) ?
C20 C19 C22 C24 . . . . 55.8(3) ?
C14 C19 C22 C24 . . . . 175.6(3) ?
C20 C19 C22 C23 . . . . 179.5(3) ?
C14 C19 C22 C23 . . . . -60.6(4) ?
C23 C22 C24 C25 . . . . 73.6(4) ?
C19 C22 C24 C25 . . . . -161.0(3) ?
C22 C24 C25 C26 . . . . 168.9(3) ?
C24 C25 C26 C27 . . . . -167.5(3) ?
C25 C26 C27 C29 . . . . -65.6(4) ?
C25 C26 C27 C28 . . . . 170.2(3) ?
C36 O5 C31 C32 . . . . 156.6(3) ?
C36 O5 C31 C30 . . . . -81.7(3) ?
C35 C30 C31 O5 . . . . -175.1(3) ?
C35 C30 C31 C32 . . . . -56.5(4) ?
O5 C31 C32 C33 . . . . 177.2(2) ?
C30 C31 C32 C33 . . . . 56.3(3) ?
C31 C32 C33 C34 . . . . -56.0(4) ?
C32 C33 C34 C38 . . . . -66.9(3) ?
C32 C33 C34 C39 . . . . 170.5(3) ?
C32 C33 C34 C35 . . . . 53.6(3) ?
C31 C30 C35 C46 . . . . -177.3(3) ?
C31 C30 C35 C34 . . . . 56.1(4) ?
C33 C34 C35 C46 . . . . 177.0(3) ?
C38 C34 C35 C46 . . . . -62.5(3) ?
C39 C34 C35 C46 . . . . 57.6(3) ?
C33 C34 C35 C30 . . . . -53.9(3) ?
C38 C34 C35 C30 . . . . 66.6(3) ?
C39 C34 C35 C30 . . . . -173.2(2) ?
C31 O5 C36 O6 . . . . -2.6(4) ?
C31 O5 C36 C37 . . . . 178.0(3) ?
C33 C34 C39 C40 . . . . 52.2(4) ?
C38 C34 C39 C40 . . . . -70.1(3) ?
C35 C34 C39 C40 . . . . 169.9(3) ?
C33 C34 C39 C44 . . . . -179.7(3) ?
C38 C34 C39 C44 . . . . 58.0(3) ?
C35 C34 C39 C44 . . . . -61.9(3) ?
C44 C39 C40 C41 . . . . 52.1(4) ?
C34 C39 C40 C41 . . . . -179.3(3) ?
C39 C40 C41 C42 . . . . -55.7(4) ?
C40 C41 C42 C47 . . . . -66.6(3) ?
C40 C41 C42 C43 . . . . 55.8(4) ?
C40 C41 C42 C48 . . . . 166.0(3) ?
C41 C42 C43 C44 . . . . -58.7(3) ?
C47 C42 C43 C44 . . . . 63.4(4) ?
C48 C42 C43 C44 . . . . 179.4(3) ?
C41 C42 C43 C50 . . . . 170.1(3) ?
C47 C42 C43 C50 . . . . -67.9(3) ?
C48 C42 C43 C50 . . . . 48.2(3) ?
C50 C43 C44 C39 . . . . -179.9(3) ?
C42 C43 C44 C39 . . . . 56.8(3) ?
C50 C43 C44 C45 . . . . -57.7(4) ?
C42 C43 C44 C45 . . . . 179.0(3) ?
C40 C39 C44 C43 . . . . -51.1(4) ?
C34 C39 C44 C43 . . . . 179.1(3) ?
C40 C39 C44 C45 . . . . -173.1(3) ?
C34 C39 C44 C45 . . . . 57.1(3) ?
C43 C44 C45 C46 . . . . -169.9(3) ?
C39 C44 C45 C46 . . . . -47.9(4) ?
O4 N2 C46 C45 . . . . 1.4(5) ?
O4 N2 C46 C35 . . . . -179.9(3) ?
C44 C45 C46 N2 . . . . -133.0(3) ?
C44 C45 C46 C35 . . . . 48.3(4) ?
C30 C35 C46 N2 . . . . -0.7(4) ?
C34 C35 C46 N2 . . . . 127.5(3) ?
C30 C35 C46 C45 . . . . 178.2(3) ?
C34 C35 C46 C45 . . . . -53.7(4) ?
C41 C42 C48 C51 . . . . 80.1(4) ?
C47 C42 C48 C51 . . . . -47.8(4) ?
C43 C42 C48 C51 . . . . -165.3(3) ?
C41 C42 C48 C49 . . . . -155.0(3) ?
C47 C42 C48 C49 . . . . 77.1(3) ?
C43 C42 C48 C49 . . . . -40.4(3) ?
C51 C48 C49 C50 . . . . 148.8(3) ?
C42 C48 C49 C50 . . . . 19.1(3) ?
C44 C43 C50 C49 . . . . -165.0(3) ?
C42 C43 C50 C49 . . . . -36.6(3) ?
C48 C49 C50 C43 . . . . 10.3(4) ?
C49 C48 C51 C52 . . . . -176.2(3) ?
C42 C48 C51 C52 . . . . -55.8(4) ?
C49 C48 C51 C53 . . . . 61.6(4) ?
C42 C48 C51 C53 . . . . -178.1(3) ?
C52 C51 C53 C54 . . . . 64.8(4) ?
C48 C51 C53 C54 . . . . -171.0(3) ?
C51 C53 C54 C55 . . . . 65.8(4) ?
C53 C54 C55 C56 . . . . 165.0(3) ?
C54 C55 C56 C58 . . . . 168.9(3) ?
C54 C55 C56 C57 . . . . -68.2(4) ?
